data_4345867
loop_
_publ_author_name
'Ohtani, Ryo'
'Grosjean, Arnaud'
'Ishikawa, Ryuta'
'Yamamoto, Riho'
'Nakamura, Masaaki'
'Clegg, Jack K.'
'Hayami, Shinya'

_publ_section_title
;
 Zero in-Plane Thermal Expansion in Guest-Tunable 2D Coordination
 Polymers.
;
_journal_issue 11
_journal_name_full 'Inorganic chemistry'
_journal_page_first 6225
_journal_page_last 6233
_journal_paper_doi 10.1021/acs.inorgchem.7b00282
_journal_volume 56
_journal_year 2017
_chemical_formula_moiety 'C38 H28 Mn3 N10 O4.25'
_chemical_formula_sum 'C38 H28 Mn3 N10 O4.25'
_chemical_formula_weight 857.52
_space_group_crystal_system tetragonal
_space_group_IT_number 130
_space_group_name_Hall '-P 4a 2ac'
_space_group_name_H-M_alt 'P 4/n c c'
_symmetry_space_group_name_Hall '-P 4a 2ac'
_symmetry_space_group_name_H-M 'P 4/n c c :2'
_atom_sites_solution_hydrogens geom
_atom_sites_solution_primary direct
_atom_sites_solution_secondary difmap
_cell_angle_alpha 90.0000
_cell_angle_beta 90.0000
_cell_angle_gamma 90.0000
_cell_formula_units_Z 4
_cell_length_a 14.408(4)
_cell_length_b 14.408(4)
_cell_length_c 18.361(5)
_cell_measurement_reflns_used 10445
_cell_measurement_temperature 380
_cell_measurement_theta_max 30.83
_cell_measurement_theta_min 2.00
_cell_volume 3811.6(18)
_computing_cell_refinement CrystalClear
_computing_data_collection 'CrystalClear (Rigaku Inc., 2008)'
_computing_data_reduction CrystalClear
_computing_molecular_graphics 'CrystalStructure 4.1'
_computing_publication_material 'CrystalStructure 4.1 (Rigaku, 2014)'
_computing_structure_refinement 'SHELXL2013 (Sheldrick, 2008)'
_computing_structure_solution 'SIR2004 (Burla, et al., 2005)'
_diffrn_ambient_temperature 380
_diffrn_detector_area_resol_mean 14.222
_diffrn_measured_fraction_theta_full 0.996
_diffrn_measured_fraction_theta_max 0.997
_diffrn_measurement_device_type 'Rigaku Saturn724'
_diffrn_measurement_method \w
_diffrn_radiation_type 'Mo K\a'
_diffrn_radiation_wavelength 0.71075
_diffrn_reflns_av_R_equivalents 0.0648
_diffrn_reflns_Laue_measured_fraction_full 0.996
_diffrn_reflns_Laue_measured_fraction_max 0.997
_diffrn_reflns_limit_h_max 13
_diffrn_reflns_limit_h_min -17
_diffrn_reflns_limit_k_max 11
_diffrn_reflns_limit_k_min -18
_diffrn_reflns_limit_l_max 19
_diffrn_reflns_limit_l_min -23
_diffrn_reflns_number 12856
_diffrn_reflns_point_group_measured_fraction_full 0.996
_diffrn_reflns_point_group_measured_fraction_max 0.997
_diffrn_reflns_theta_full 25.242
_diffrn_reflns_theta_max 27.441
_diffrn_reflns_theta_min 3.351
_diffrn_standards_number 0
_exptl_absorpt_coefficient_mu 1.033
_exptl_absorpt_correction_T_max 0.813
_exptl_absorpt_correction_T_min 0.546
_exptl_absorpt_correction_type multi-scan
_exptl_absorpt_process_details 'REQAB (Rigaku, 1998)'
_exptl_crystal_colour colorless
_exptl_crystal_density_diffrn 1.494
_exptl_crystal_density_method 'not measured'
_exptl_crystal_description prism
_exptl_crystal_F_000 1740.00
_exptl_crystal_size_max 0.200
_exptl_crystal_size_mid 0.200
_exptl_crystal_size_min 0.200
_refine_diff_density_max 0.34
_refine_diff_density_min -0.41
_refine_ls_extinction_method none
_refine_ls_goodness_of_fit_ref 1.361
_refine_ls_hydrogen_treatment constr
_refine_ls_number_parameters 134
_refine_ls_number_reflns 2184
_refine_ls_number_restraints 0
_refine_ls_R_factor_all 0.1225
_refine_ls_R_factor_gt 0.1019
_refine_ls_shift/su_max 0.000
_refine_ls_structure_factor_coef Fsqd
_refine_ls_weighting_details 'w = 1/[\s^2^(Fo^2^)+(0.0590P)^2^+4.6002P] where P=(Fo^2^+2Fc^2^)/3'
_refine_ls_weighting_scheme calc
_refine_ls_wR_factor_gt 0.1969
_refine_ls_wR_factor_ref 0.2074
_reflns_number_gt 1860
_reflns_number_total 2184
_reflns_threshold_expression F^2^>2.0\s(F^2^)
_cod_data_source_file ic7b00282_si_009.cif
_cod_data_source_block Ohtani6
_cod_depositor_comments 'Adding full bibliography for 4345866--4345871.cif.'
_cod_original_cell_volume 3811.2(17)
_cod_database_code 4345867
_shelxl_res_file
;

    shelxl.res created by SHELXL-2014/7

TITL Ohtani6
CELL  0.71075 14.40750 14.40750 18.36060 90.00000 90.00000 90.00000
ZERR  4 0.00350 0.00350 0.00500 0.00000 0.00000 0.00000
LATT 1
SYMM .50-Y,    +X,    +Z
SYMM .50-X, .50-Y,    +Z
SYMM    +Y, .50-X,    +Z
SYMM .50-X,    +Y, .50+Z
SYMM    +Y,    +X, .50+Z
SYMM    +X, .50-Y, .50+Z
SYMM .50-Y, .50-X, .50+Z
SFAC C H N O MN
UNIT 152 112 40 17 12
L.S. 10
FMAP 2
PLAN -25
WPDB -2
HTAB
BOND $H
CONF
LIST 4
TEMP 107.1
ACTA
SIZE 0.200 0.200 0.200
WGHT    0.059000    4.600200
FVAR       0.97805
MN1   5    0.250000    0.250000    0.174394    10.25000    0.04479    0.04479 =
         0.05008    0.00000    0.00000    0.00000
MN2   5   -0.049388    0.049388    0.250000    10.50000    0.04275    0.04275 =
         0.06926    0.00015    0.00015    0.00312
O1    4   -0.084362    0.138983    0.320008    11.00000    0.06636    0.05637 =
         0.07228   -0.00979    0.00344    0.01460
O2    4   -0.250000    0.250000    0.215567    10.06250    0.06161    0.04242 =
         0.15195    0.00000    0.00000    0.00625
N1    3    0.061051    0.146885    0.199225    11.00000    0.06080    0.06320 =
         0.13282    0.00930    0.01944   -0.00767
N2    3    0.250000    0.250000    0.092249    10.25000    0.08169    0.08169 =
         0.04686    0.00000    0.00000    0.00000
N3    3    0.052530    0.003195    0.312620    11.00000    0.06836    0.07820 =
         0.07234   -0.01704   -0.01250    0.02714
N4    3    0.250000    0.250000    0.301038    10.25000    0.15447    0.15447 =
         0.06221    0.00000    0.00000    0.00000
C1    1    0.129553    0.185028    0.188803    11.00000    0.05614    0.04851 =
         0.07951    0.00918    0.00801    0.00281
C2    1   -0.052988    0.150947    0.387017    11.00000    0.06186    0.04539 =
         0.07527   -0.00579    0.01670   -0.00608
C3    1   -0.094520    0.217627    0.431878    11.00000    0.07357    0.05145 =
         0.07826   -0.00157    0.01214    0.00164
AFIX  43
H3    2   -0.143812    0.252567    0.414049    11.00000   -1.20000
AFIX   0
C4    1   -0.063732    0.232438    0.501926    11.00000    0.09880    0.05862 =
         0.08412   -0.01972    0.02221   -0.00308
AFIX  43
H4    2   -0.092710    0.277430    0.530247    11.00000   -1.20000
AFIX   0
C5    1    0.008572    0.182654    0.531181    11.00000    0.11625    0.09817 =
         0.08738   -0.03234   -0.00539    0.00478
AFIX  43
H5    2    0.028864    0.194115    0.578416    11.00000   -1.20000
AFIX   0
C6    1    0.049654    0.116603    0.489855    11.00000    0.11292    0.10851 =
         0.09172   -0.02743   -0.02543    0.03090
AFIX  43
H6    2    0.097996    0.081920    0.509501    11.00000   -1.20000
AFIX   0
C7    1    0.020853    0.099045    0.417524    11.00000    0.07657    0.07499 =
         0.07807   -0.02142   -0.01303    0.02008
C8    1    0.069789    0.028792    0.377830    11.00000    0.09068    0.09520 =
         0.09315   -0.01712   -0.03219    0.04148
AFIX  43
H8    2    0.118450   -0.000805    0.401666    11.00000   -1.20000
AFIX   0
C9    1    0.111842   -0.065694    0.276750    11.00000    0.11563    0.15134 =
         0.13235   -0.07050   -0.05676    0.09092
AFIX  23
H9A   2    0.165468   -0.034772    0.255976    11.00000   -1.20000
H9B   2    0.133883   -0.109893    0.312653    11.00000   -1.20000
AFIX   0
C10   1    0.250000    0.250000    0.359240    10.25000    0.09869    0.09869 =
         0.05017    0.00000    0.00000    0.00000
C11   1    0.250000    0.250000    0.436480    10.25000    0.32019    0.32019 =
         0.05772    0.00000    0.00000    0.00000
HKLF 4
 
REM  Ohtani6
REM R1 =  0.1019 for    1860 Fo > 4sig(Fo)  and  0.1225 for all    2184 data
REM    134 parameters refined using      0 restraints
 
END  
     
WGHT      0.0590      4.5999 

REM No hydrogen bonds found for HTAB generation

REM Highest difference peak  0.336,  deepest hole -0.411,  1-sigma level  0.066
Q1    1   0.0523 -0.1212  0.2904  11.00000  0.05    0.34
Q2    1   0.0793  0.1443  0.2472  11.00000  0.05    0.32
Q3    1   0.1279 -0.0562  0.2775  11.00000  0.05    0.29
Q4    1  -0.2500  0.2500  0.3102  10.50000  0.05    0.27
Q5    1   0.0450  0.0966  0.2587  11.00000  0.05    0.23
Q6    1   0.2140  0.1739  0.1875  11.00000  0.05    0.23
Q7    1   0.2607  0.1741  0.1757  11.00000  0.05    0.23
Q8    1   0.0322  0.0038  0.2698  11.00000  0.05    0.21
Q9    1  -0.1401  0.0044  0.2667  11.00000  0.05    0.21
Q10   1  -0.0970  0.1214  0.2543  11.00000  0.05    0.21
Q11   1   0.0109 -0.1489  0.3095  11.00000  0.05    0.21
Q12   1   0.1739  0.0471  0.2390  11.00000  0.05    0.20
Q13   1   0.4149  0.2462  0.1736  11.00000  0.05    0.20
Q14   1   0.1189  0.1845  0.2250  11.00000  0.05    0.20
Q15   1  -0.2065  0.2519  0.2437  11.00000  0.05    0.20
Q16   1   0.3051  0.1850  0.1859  11.00000  0.05    0.19
Q17   1  -0.0747  0.1465  0.4257  11.00000  0.05    0.19
Q18   1  -0.0198  0.1216  0.4101  11.00000  0.05    0.19
Q19   1  -0.0153  0.1954  0.2475  11.00000  0.05    0.19
Q20   1  -0.1471  0.2285  0.4025  11.00000  0.05    0.19
Q21   1   0.2500  0.2500  0.0261  10.25000  0.05    0.18
Q22   1  -0.0120  0.2632  0.4097  11.00000  0.05    0.18
Q23   1   0.1001  0.1108  0.1873  11.00000  0.05    0.18
Q24   1  -0.1427  0.2437  0.3008  11.00000  0.05    0.18
Q25   1   0.0043  0.1770  0.5614  11.00000  0.05    0.17
;

loop_
_symmetry_equiv_pos_site_id
_space_group_symop_operation_xyz
1 +X,+Y,+Z
2 1/2-Y,+X,+Z
3 1/2-X,1/2-Y,+Z
4 +Y,1/2-X,+Z
5 1/2-X,+Y,1/2+Z
6 +Y,+X,1/2+Z
7 +X,1/2-Y,1/2+Z
8 1/2-Y,1/2-X,1/2+Z
9 -X,-Y,-Z
10 1/2+Y,-X,-Z
11 1/2+X,1/2+Y,-Z
12 -Y,1/2+X,-Z
13 1/2+X,-Y,1/2-Z
14 -Y,-X,1/2-Z
15 -X,1/2+Y,1/2-Z
16 1/2+Y,1/2+X,1/2-Z

loop_
_atom_site_label
_atom_site_type_symbol
_atom_site_fract_x
_atom_site_fract_y
_atom_site_fract_z
_atom_site_U_iso_or_equiv
_atom_site_adp_type
_atom_site_occupancy
_atom_site_site_symmetry_multiplicity
_atom_site_calc_flag
_atom_site_refinement_flags
Mn1 Mn 0.25 0.25 0.17439(8) 0.0466(4) Uani 1 4 d .
Mn2 Mn -0.04939(5) 0.04939(5) 0.25 0.0516(4) Uani 1 8 d .
O1 O -0.0844(3) 0.1390(3) 0.3200(2) 0.0650(11) Uani 1 16 d .
O2 O -0.25 0.25 0.216(3) 0.085(19) Uani 0.125 8 d .
N1 N 0.0611(4) 0.1469(4) 0.1992(4) 0.0856(18) Uani 1 16 d .
N2 N 0.25 0.25 0.0922(5) 0.070(3) Uani 1 4 d .
N3 N 0.0525(4) 0.0032(4) 0.3126(3) 0.0730(15) Uani 1 16 d .
N4 N 0.25 0.25 0.3010(8) 0.124(5) Uani 1 4 d .
C1 C 0.1296(4) 0.1850(4) 0.1888(3) 0.0614(15) Uani 1 16 d .
C2 C -0.0530(4) 0.1510(4) 0.3870(4) 0.0608(15) Uani 1 16 d .
C3 C -0.0945(5) 0.2176(4) 0.4319(4) 0.0678(16) Uani 1 16 d .
C4 C -0.0637(5) 0.2324(4) 0.5019(4) 0.081(2) Uani 1 16 d .
C5 C 0.0086(6) 0.1827(6) 0.5312(4) 0.101(2) Uani 1 16 d .
C6 C 0.0497(6) 0.1166(6) 0.4899(4) 0.104(3) Uani 1 16 d .
C7 C 0.0209(5) 0.0990(5) 0.4175(4) 0.0765(18) Uani 1 16 d .
C8 C 0.0698(5) 0.0288(5) 0.3778(4) 0.093(2) Uani 1 16 d .
C9 C 0.1118(6) -0.0657(7) 0.2768(5) 0.133(4) Uani 1 16 d .
C10 C 0.25 0.25 0.3592(8) 0.083(4) Uani 1 4 d .
C11 C 0.25 0.25 0.4365(10) 0.233(16) Uani 1 4 d .
H3 H -0.14381 0.25257 0.41405 0.0813 Uiso 1 16 calc R
H4 H -0.09271 0.27743 0.53025 0.0966 Uiso 1 16 calc R
H5 H 0.02886 0.19412 0.57842 0.1207 Uiso 1 16 calc R
H6 H 0.098 0.08192 0.5095 0.1253 Uiso 1 16 calc R
H8 H 0.11845 -0.00081 0.40167 0.1116 Uiso 1 16 calc R
H9A H 0.16547 -0.03477 0.25598 0.1597 Uiso 1 16 calc R
H9B H 0.13388 -0.10989 0.31265 0.1597 Uiso 1 16 calc R

loop_
_atom_site_aniso_label
_atom_site_aniso_U_11
_atom_site_aniso_U_22
_atom_site_aniso_U_33
_atom_site_aniso_U_12
_atom_site_aniso_U_13
_atom_site_aniso_U_23
Mn1 0.0448(6) 0.0448(6) 0.0501(9) 0.0000 0.0000 0.0000
Mn2 0.0428(4) 0.0428(4) 0.0693(8) 0.0031(4) 0.0001(4) 0.0001(4)
O1 0.066(2) 0.056(2) 0.072(3) 0.0146(19) 0.003(2) -0.010(2)
O2 0.06(3) 0.04(2) 0.15(6) 0.01(2) 0.0000 0.0000
N1 0.061(3) 0.063(3) 0.133(5) -0.008(3) 0.019(3) 0.009(3)
N2 0.082(4) 0.082(4) 0.047(5) 0.0000 0.0000 0.0000
N3 0.068(3) 0.078(4) 0.072(4) 0.027(3) -0.013(3) -0.017(3)
N4 0.154(9) 0.154(9) 0.062(8) 0.0000 0.0000 0.0000
C1 0.056(3) 0.049(3) 0.080(4) 0.003(3) 0.008(3) 0.009(3)
C2 0.062(3) 0.045(3) 0.075(4) -0.006(3) 0.017(3) -0.006(3)
C3 0.074(4) 0.051(3) 0.078(4) 0.002(3) 0.012(3) -0.002(3)
C4 0.099(5) 0.059(4) 0.084(5) -0.003(3) 0.022(4) -0.020(3)
C5 0.116(6) 0.098(6) 0.087(6) 0.005(5) -0.005(5) -0.032(5)
C6 0.113(6) 0.109(6) 0.092(6) 0.031(5) -0.025(5) -0.027(5)
C7 0.077(4) 0.075(4) 0.078(4) 0.020(4) -0.013(4) -0.021(3)
C8 0.091(5) 0.095(5) 0.093(5) 0.041(4) -0.032(4) -0.017(4)
C9 0.116(7) 0.151(8) 0.132(8) 0.091(6) -0.057(5) -0.070(6)
C10 0.099(7) 0.099(7) 0.050(8) 0.0000 0.0000 0.0000
C11 0.32(3) 0.32(3) 0.058(12) 0.0000 0.0000 0.0000

loop_
_atom_type_symbol
_atom_type_description
_atom_type_scat_dispersion_real
_atom_type_scat_dispersion_imag
_atom_type_scat_source
C C 0.0033 0.0016
;
International Tables for Crystallography
(Vol. C, Tables 4.2.6.8 and 6.1.1.4)
;
H H 0.0000 0.0000
;
International Tables for Crystallography
(Vol. C, Table 6.1.1.4)
;
N N 0.0061 0.0033
;
International Tables for Crystallography
(Vol. C, Tables 4.2.6.8 and 6.1.1.4)
;
O O 0.0106 0.0060
;
International Tables for Crystallography
(Vol. C, Tables 4.2.6.8 and 6.1.1.4)
;
Mn Mn 0.3368 0.7283
;
International Tables for Crystallography
(Vol. C, Tables 4.2.6.8 and 6.1.1.4)
;

loop_
_geom_angle_atom_site_label_1
_geom_angle_atom_site_label_2
_geom_angle_atom_site_label_3
_geom_angle
_geom_angle_publ_flag
_geom_angle_site_symmetry_1
_geom_angle_site_symmetry_3
N2 Mn1 N4 180.000 yes . .
N2 Mn1 C1 97.64(18) yes . .
N2 Mn1 C1 97.64(18) yes . 2_555
N2 Mn1 C1 97.64(18) yes . 3_555
N2 Mn1 C1 97.64(18) yes . 4_555
N4 Mn1 C1 82.36(18) yes . .
N4 Mn1 C1 82.36(18) yes . 2_555
N4 Mn1 C1 82.36(18) yes . 3_555
N4 Mn1 C1 82.36(18) yes . 4_555
C1 Mn1 C1 89.0(2) yes . 2_555
C1 Mn1 C1 164.7(3) yes . 3_555
C1 Mn1 C1 89.0(2) yes . 4_555
C1 Mn1 C1 89.0(2) yes 2_555 3_555
C1 Mn1 C1 164.7(3) yes 2_555 4_555
C1 Mn1 C1 89.0(2) yes 3_555 4_555
O1 Mn2 O1 95.65(17) yes . 14_555
O1 Mn2 N1 92.45(19) yes . .
O1 Mn2 N1 91.93(19) yes . 14_555
O1 Mn2 N3 91.9(2) yes . .
O1 Mn2 N3 172.3(2) yes . 14_555
O1 Mn2 N1 91.93(19) yes 14_555 .
O1 Mn2 N1 92.45(19) yes 14_555 14_555
O1 Mn2 N3 172.3(2) yes 14_555 .
O1 Mn2 N3 91.9(2) yes 14_555 14_555
N1 Mn2 N1 173.47(19) yes . 14_555
N1 Mn2 N3 85.9(2) yes . .
N1 Mn2 N3 89.1(2) yes . 14_555
N1 Mn2 N3 89.1(2) yes 14_555 .
N1 Mn2 N3 85.9(2) yes 14_555 14_555
N3 Mn2 N3 80.7(2) yes . 14_555
Mn2 O1 C2 129.1(3) yes . .
Mn2 N1 C1 161.6(5) yes . .
Mn2 N3 C8 126.3(5) yes . .
Mn2 N3 C9 113.5(5) yes . .
C8 N3 C9 120.2(6) yes . .
Mn1 N4 C10 180.000 yes . .
Mn1 C1 N1 177.9(6) yes . .
O1 C2 C3 119.4(5) yes . .
O1 C2 C7 123.8(5) yes . .
C3 C2 C7 116.8(6) yes . .
C2 C3 C4 121.2(6) yes . .
C3 C4 C5 121.9(7) yes . .
C4 C5 C6 118.6(7) yes . .
C5 C6 C7 121.6(7) yes . .
C2 C7 C6 119.8(6) yes . .
C2 C7 C8 122.8(6) yes . .
C6 C7 C8 117.4(6) yes . .
N3 C8 C7 125.8(7) yes . .
N3 C9 C9 111.7(7) yes . 14_555
N4 C10 C11 180.000 yes . .
C2 C3 H3 119.392 no . .
C4 C3 H3 119.397 no . .
C3 C4 H4 119.049 no . .
C5 C4 H4 119.058 no . .
C4 C5 H5 120.663 no . .
C6 C5 H5 120.687 no . .
C5 C6 H6 119.193 no . .
C7 C6 H6 119.209 no . .
N3 C8 H8 117.099 no . .
C7 C8 H8 117.100 no . .
N3 C9 H9A 109.273 no . .
N3 C9 H9B 109.268 no . .
C9 C9 H9A 109.273 no 14_555 .
C9 C9 H9B 109.265 no 14_555 .
H9A C9 H9B 107.933 no . .

loop_
_geom_bond_atom_site_label_1
_geom_bond_atom_site_label_2
_geom_bond_distance
_geom_bond_publ_flag
_geom_bond_site_symmetry_2
Mn1 N2 1.509(9) yes .
Mn1 N4 2.325(15) yes .
Mn1 C1 1.989(6) yes .
Mn1 C1 1.989(6) yes 2_555
Mn1 C1 1.989(6) yes 3_555
Mn1 C1 1.989(6) yes 4_555
Mn2 O1 1.890(4) yes .
Mn2 O1 1.890(4) yes 14_555
Mn2 N1 2.318(6) yes .
Mn2 N1 2.318(6) yes 14_555
Mn2 N3 1.980(5) yes .
Mn2 N3 1.980(5) yes 14_555
O1 C2 1.322(7) yes .
O2 O2 1.25(8) yes 14_555
N1 C1 1.146(8) yes .
N3 C8 1.277(9) yes .
N3 C9 1.466(11) yes .
N4 C10 1.07(2) yes .
C2 C3 1.400(8) yes .
C2 C7 1.416(9) yes .
C3 C4 1.377(10) yes .
C4 C5 1.374(11) yes .
C5 C6 1.353(12) yes .
C6 C7 1.414(11) yes .
C7 C8 1.433(10) yes .
C9 C9 1.360(13) yes 14_555
C10 C11 1.42(2) yes .
C3 H3 0.930 no .
C4 H4 0.930 no .
C5 H5 0.930 no .
C6 H6 0.930 no .
C8 H8 0.930 no .
C9 H9A 0.970 no .
C9 H9B 0.970 no .

loop_
_geom_contact_atom_site_label_1
_geom_contact_atom_site_label_2
_geom_contact_distance
_geom_contact_publ_flag
_geom_contact_site_symmetry_2
Mn1 N1 3.135(5) no 2_555
Mn1 N1 3.135(5) no 3_555
Mn1 N1 3.135(5) no 4_555
Mn2 C1 3.425(6) no 14_555
Mn2 C2 2.911(6) no 14_555
Mn2 C7 3.316(7) no .
Mn2 C7 3.316(7) no 14_555
Mn2 C8 2.923(8) no 14_555
Mn2 C9 2.896(9) no 14_555
O1 C8 2.929(8) no .
N1 C9 3.456(11) no .
N3 C2 2.951(8) no .
C2 C5 2.829(10) no .
C3 C6 2.751(10) no .
C4 C7 2.753(10) no .
C8 C9 3.488(12) no 14_555
O1 O2 3.45(3) no .
O1 O2 2.948(13) no 14_555
O2 O1 3.45(3) no .
O2 O1 3.45(3) no 3_455
O2 O1 2.948(13) no 14_555
O2 O1 2.948(13) no 16_455
O2 C3 3.55(4) no 14_555
O2 C3 3.55(4) no 16_455
O2 C9 3.50(2) no 2_455
O2 C9 3.50(2) no 4_555
O2 C9 3.321(10) no 13_455
O2 C9 3.321(10) no 15_555
N2 C11 2.86(2) no 5_554
C3 O2 3.55(4) no 14_555
C3 C4 3.551(9) no 10_456
C4 C3 3.551(9) no 12_556
C9 O2 3.50(2) no 2_555
C9 O2 3.321(10) no 13_555
C11 N2 2.86(2) no 5_555
Mn2 H9A 3.3264 no .
Mn2 H9A 3.3264 no 14_555
O1 H3 2.5285 no .
O1 H9A 3.1353 no 4_555
O1 H9B 3.2959 no 4_555
N1 H9A 3.1935 no .
N1 H9A 3.2095 no 4_555
N3 H9A 2.7489 no 14_555
N3 H9B 3.1421 no 14_555
C1 H9A 3.4377 no .
C1 H9A 3.4301 no 4_555
C2 H4 3.2502 no .
C2 H6 3.2831 no .
C2 H8 3.3097 no .
C2 H8 3.4170 no 4_555
C2 H9A 3.5851 no 4_555
C2 H9B 3.4852 no 4_555
C3 H5 3.2425 no .
C3 H8 2.7763 no 4_555
C3 H9B 3.0689 no 4_555
C4 H6 3.1862 no .
C4 H6 3.2235 no 4_555
C4 H8 2.9708 no 4_555
C5 H3 3.2341 no .
C5 H6 3.3560 no 4_555
C6 H4 3.1822 no .
C6 H8 2.5427 no .
C7 H3 3.2441 no .
C7 H5 3.2584 no .
C8 H6 2.5682 no .
C8 H9A 2.7828 no .
C8 H9B 2.5054 no .
C9 H3 3.3820 no 2_555
C9 H8 2.4786 no .
C11 H6 3.5294 no .
C11 H6 3.5294 no 2_555
C11 H6 3.5294 no 3_555
C11 H6 3.5294 no 4_555
H3 H4 2.2852 no .
H3 H8 2.7838 no 4_555
H3 H9A 3.5051 no 4_555
H3 H9B 2.5261 no 4_555
H4 H5 2.3002 no .
H4 H6 3.1139 no 4_555
H4 H8 3.0946 no 4_555
H5 H6 2.2818 no .
H5 H6 3.3400 no 4_555
H6 H8 2.3296 no .
H8 H9A 2.8024 no .
H8 H9B 2.2783 no .
H9A H9A 2.6721 no 14_555
H9A H9B 2.0659 no 14_555
H9B H9B 2.3519 no 14_555
O1 H4 3.4595 no 10_456
O2 H3 2.8361 no 14_555
O2 H3 2.8361 no 16_455
O2 H9A 3.4114 no 2_455
O2 H9A 3.4114 no 4_555
O2 H9A 3.3710 no 13_455
O2 H9A 3.3710 no 15_555
O2 H9B 3.1659 no 2_455
O2 H9B 3.1659 no 4_555
O2 H9B 2.6740 no 13_455
O2 H9B 2.6740 no 15_555
N1 H5 3.3891 no 6_554
N1 H5 3.2221 no 7_554
N1 H6 3.5665 no 6_554
N2 H5 3.2959 no 5_554
N2 H5 3.2959 no 6_554
N2 H5 3.2959 no 7_554
N2 H5 3.2959 no 8_554
C1 H5 3.1679 no 6_554
C1 H5 3.0403 no 7_554
C1 H6 3.5890 no 6_554
C2 H4 2.9968 no 10_456
C3 H4 2.6695 no 10_456
C4 H3 3.3189 no 10_456
C4 H4 3.1047 no 10_456
C5 H8 3.4253 no 9_556
C6 H6 3.5646 no 9_556
C6 H8 3.5519 no 9_556
C7 H6 3.3950 no 9_556
C8 H6 3.5592 no 9_556
H3 O2 2.8361 no 14_555
H3 C4 3.3189 no 12_556
H3 H3 3.0608 no 3_455
H3 H4 2.7637 no 10_456
H3 H4 3.1179 no 12_556
H4 O1 3.4595 no 12_556
H4 C2 2.9968 no 12_556
H4 C3 2.6695 no 12_556
H4 C4 3.1047 no 12_556
H4 H3 3.1179 no 10_456
H4 H3 2.7637 no 12_556
H4 H4 3.4376 no 10_456
H4 H4 3.4376 no 12_556
H5 N1 3.3891 no 6_555
H5 N1 3.2221 no 7_555
H5 N2 3.2959 no 5_555
H5 C1 3.1679 no 6_555
H5 C1 3.0403 no 7_555
H5 H8 3.5206 no 9_556
H5 H9A 3.4116 no 6_555
H5 H9B 3.3121 no 9_556
H6 N1 3.5665 no 6_555
H6 C1 3.5890 no 6_555
H6 C6 3.5646 no 9_556
H6 C7 3.3950 no 9_556
H6 C8 3.5592 no 9_556
H8 C5 3.4253 no 9_556
H8 C6 3.5519 no 9_556
H8 H5 3.5206 no 9_556
H9A O2 3.4114 no 2_555
H9A O2 3.3710 no 13_555
H9A H5 3.4116 no 6_554
H9B O2 3.1659 no 2_555
H9B O2 2.6740 no 13_555
H9B H5 3.3121 no 9_556

loop_
_geom_torsion_atom_site_label_1
_geom_torsion_atom_site_label_2
_geom_torsion_atom_site_label_3
_geom_torsion_atom_site_label_4
_geom_torsion
_geom_torsion_publ_flag
_geom_torsion_site_symmetry_1
_geom_torsion_site_symmetry_3
_geom_torsion_site_symmetry_4
O1 Mn2 O1 C2 175.3(3) no . 14_555 14_555
O1 Mn2 O1 C2 175.3(3) no 14_555 . .
N1 Mn2 O1 C2 -92.5(3) no . . .
N1 Mn2 O1 C2 82.7(3) no 14_555 . .
O1 Mn2 N3 C8 5.6(4) no . . .
O1 Mn2 N3 C9 -173.4(3) no . . .
N3 Mn2 O1 C2 -6.5(4) no . . .
N1 Mn2 O1 C2 82.7(3) no . 14_555 14_555
N1 Mn2 O1 C2 -92.5(3) no 14_555 14_555 14_555
O1 Mn2 N3 C8 5.6(4) no 14_555 14_555 14_555
O1 Mn2 N3 C9 -173.4(3) no 14_555 14_555 14_555
N3 Mn2 O1 C2 -6.5(4) no 14_555 14_555 14_555
N1 Mn2 N3 C8 97.9(4) no . . .
N1 Mn2 N3 C9 -81.1(3) no . . .
N1 Mn2 N3 C8 -86.3(4) no . 14_555 14_555
N1 Mn2 N3 C9 94.7(3) no . 14_555 14_555
N1 Mn2 N3 C8 -86.3(4) no 14_555 . .
N1 Mn2 N3 C9 94.7(3) no 14_555 . .
N1 Mn2 N3 C8 97.9(4) no 14_555 14_555 14_555
N1 Mn2 N3 C9 -81.1(3) no 14_555 14_555 14_555
N3 Mn2 N3 C8 -172.3(5) no . 14_555 14_555
N3 Mn2 N3 C9 8.7(3) no . 14_555 14_555
N3 Mn2 N3 C8 -172.3(5) no 14_555 . .
N3 Mn2 N3 C9 8.7(3) no 14_555 . .
Mn2 O1 C2 C3 -174.8(3) no . . .
Mn2 O1 C2 C7 4.5(7) no . . .
Mn2 N3 C8 C7 -2.8(10) no . . .
Mn2 N3 C9 C9 -26.0(8) no . . 14_555
C8 N3 C9 C9 154.9(6) no . . 14_555
C9 N3 C8 C7 176.2(6) no . . .
O1 C2 C3 C4 -179.8(5) no . . .
O1 C2 C7 C6 -179.9(5) no . . .
O1 C2 C7 C8 0.9(9) no . . .
C3 C2 C7 C6 -0.6(8) no . . .
C3 C2 C7 C8 -179.8(5) no . . .
C7 C2 C3 C4 0.9(8) no . . .
C2 C3 C4 C5 -0.2(10) no . . .
C3 C4 C5 C6 -0.7(11) no . . .
C4 C5 C6 C7 1.0(12) no . . .
C5 C6 C7 C2 -0.3(11) no . . .
C5 C6 C7 C8 178.9(7) no . . .
C2 C7 C8 N3 -1.6(11) no . . .
C6 C7 C8 N3 179.1(7) no . . .
N3 C9 C9 N3 32.9(10) no . 14_555 14_555
